data_7150820
loop_
_publ_author_name
'Burton, Jonathan W.'
'Anderson, Edward A.'
'O'Sullivan, Paul T.'
'Collins, Ian'
'Davies, John E.'
'Bond, Andrew D.'
'Feeder, Neil'
'Holmes, Andrew B.'

_publ_section_title
;
 The Claisen rearrangement approach to fused bicyclic medium-ring
 oxacycles
;
_journal_issue 4
_journal_name_full 'Organic &amp;  Biomolecular Chemistry'
_journal_page_first 693
_journal_page_last 702
_journal_paper_doi 10.1039/b715354f
_journal_volume 6
_journal_year 2008
_chemical_absolute_configuration
;
1352 Friedel pairs were averaged for the refinement.
;
_chemical_formula_moiety 'C11 H16 O4'
_chemical_formula_sum 'C11 H16 O4'
_chemical_formula_weight 212.24
_chemical_name_systematic
;
?
;
_space_group_IT_number 173
_symmetry_cell_setting hexagonal
_symmetry_space_group_name_Hall 'P 6c'
_symmetry_space_group_name_H-M 'P 63'
_atom_sites_solution_hydrogens geom
_atom_sites_solution_primary direct
_atom_sites_solution_secondary difmap
_audit_creation_method SHELXL-97
_cell_angle_alpha 90.00
_cell_angle_beta 90.00
_cell_angle_gamma 120.00
_cell_formula_units_Z 6
_cell_length_a 14.3428(7)
_cell_length_b 14.3428(7)
_cell_length_c 8.9246(4)
_cell_measurement_reflns_used 9639
_cell_measurement_temperature 150(2)
_cell_measurement_theta_max 29.30
_cell_measurement_theta_min 3.17
_cell_volume 1589.96(13)
_computing_structure_refinement 'SHELXL-97 (Sheldrick, 1997)'
_computing_structure_solution 'SHELXS-97 (Sheldrick, 1990)'
_diffrn_ambient_temperature 150(2)
_diffrn_detector_area_resol_mean 8.192
_diffrn_measured_fraction_theta_full 0.953
_diffrn_measured_fraction_theta_max 0.953
_diffrn_measurement_device_type 'Bruker SMART CCD'
_diffrn_measurement_method 'Thin slice, \w-scans'
_diffrn_radiation_monochromator 'Silicon 111'
_diffrn_radiation_source 'Daresbury SRS, Station 9.8'
_diffrn_radiation_type Synchrotron
_diffrn_radiation_wavelength 0.6884
_diffrn_reflns_av_R_equivalents 0.0273
_diffrn_reflns_av_sigmaI/netI 0.0158
_diffrn_reflns_limit_h_max 19
_diffrn_reflns_limit_h_min -19
_diffrn_reflns_limit_k_max 19
_diffrn_reflns_limit_k_min -13
_diffrn_reflns_limit_l_max 12
_diffrn_reflns_limit_l_min -12
_diffrn_reflns_number 10627
_diffrn_reflns_theta_full 29.40
_diffrn_reflns_theta_max 29.40
_diffrn_reflns_theta_min 2.72
_exptl_absorpt_coefficient_mu 0.101
_exptl_absorpt_correction_T_max 0.99
_exptl_absorpt_correction_T_min 0.98
_exptl_absorpt_correction_type multi-scan
_exptl_crystal_colour colourless
_exptl_crystal_density_diffrn 1.330
_exptl_crystal_density_method 'not measured'
_exptl_crystal_description block
_exptl_crystal_F_000 684
_exptl_crystal_size_max 0.14
_exptl_crystal_size_mid 0.04
_exptl_crystal_size_min 0.02
_refine_diff_density_max 0.303
_refine_diff_density_min -0.159
_refine_diff_density_rms 0.037
_refine_ls_abs_structure_details 'Flack H D (1983), Acta Cryst. A39, 876-881'
_refine_ls_abs_structure_Flack -0.2(10)
_refine_ls_extinction_method none
_refine_ls_goodness_of_fit_ref 1.191
_refine_ls_hydrogen_treatment constr
_refine_ls_matrix_type full
_refine_ls_number_parameters 138
_refine_ls_number_reflns 1632
_refine_ls_number_restraints 1
_refine_ls_restrained_S_all 1.191
_refine_ls_R_factor_all 0.0345
_refine_ls_R_factor_gt 0.0325
_refine_ls_shift/su_max 0.006
_refine_ls_shift/su_mean 0.001
_refine_ls_structure_factor_coef Fsqd
_refine_ls_weighting_details 'calc w=1/[\s^2^(Fo^2^)+(0.0491P)^2^+0.2113P] where P=(Fo^2^+2Fc^2^)/3'
_refine_ls_weighting_scheme calc
_refine_ls_wR_factor_gt 0.0869
_refine_ls_wR_factor_ref 0.0875
_reflns_number_gt 1579
_reflns_number_total 1632
_reflns_threshold_expression >2sigma(I)
_cod_data_source_file b715354f.txt
_cod_data_source_block ah9916
_cod_original_sg_symbol_H-M P6(3)
_cod_database_code 7150820

loop_
_symmetry_equiv_pos_as_xyz
'x, y, z'
'-y, x-y, z'
'-x+y, -x, z'
'-x, -y, z+1/2'
'y, -x+y, z+1/2'
'x-y, x, z+1/2'

loop_
_atom_site_label
_atom_site_type_symbol
_atom_site_fract_x
_atom_site_fract_y
_atom_site_fract_z
_atom_site_U_iso_or_equiv
_atom_site_adp_type
_atom_site_occupancy
_atom_site_symmetry_multiplicity
_atom_site_calc_flag
_atom_site_refinement_flags
_atom_site_disorder_assembly
_atom_site_disorder_group
O1 O 0.38250(11) 0.34796(10) 0.94431(15) 0.0258(3) Uani 1 1 d . . .
O2 O 0.38757(9) 0.34227(8) 0.69211(13) 0.0188(2) Uani 1 1 d . . .
O3 O 0.17423(11) 0.10216(9) 0.52287(15) 0.0247(3) Uani 1 1 d . . .
H3 H 0.1680 0.0978 0.4292 0.037 Uiso 1 1 calc R . .
O4 O 0.07218(9) 0.16189(10) 0.72153(14) 0.0230(2) Uani 1 1 d . . .
H4 H 0.0160 0.1163 0.6773 0.034 Uiso 1 1 calc R . .
C1 C 0.41310(12) 0.39282(12) 0.8257(2) 0.0189(3) Uani 1 1 d . . .
C2 C 0.47824(13) 0.51289(12) 0.8053(2) 0.0227(3) Uani 1 1 d . . .
H2A H 0.5288 0.5305 0.7204 0.027 Uiso 1 1 calc R . .
H2B H 0.5207 0.5469 0.8969 0.027 Uiso 1 1 calc R . .
C3 C 0.40053(13) 0.55597(12) 0.7738(2) 0.0215(3) Uani 1 1 d . . .
H3A H 0.3419 0.5256 0.8489 0.026 Uiso 1 1 calc R . .
H3B H 0.4401 0.6352 0.7860 0.026 Uiso 1 1 calc R . .
C4 C 0.35211(13) 0.52871(12) 0.6198(2) 0.0212(3) Uani 1 1 d . . .
H4A H 0.3908 0.5785 0.5420 0.025 Uiso 1 1 calc R . .
C5 C 0.26013(13) 0.44136(13) 0.58185(19) 0.0203(3) Uani 1 1 d . . .
H5A H 0.2400 0.4347 0.4793 0.024 Uiso 1 1 calc R . .
C6 C 0.18488(12) 0.35222(12) 0.68451(18) 0.0197(3) Uani 1 1 d . . .
H6A H 0.1228 0.3618 0.7085 0.024 Uiso 1 1 calc R . .
H6B H 0.2228 0.3570 0.7794 0.024 Uiso 1 1 calc R . .
C7 C 0.14357(12) 0.24073(12) 0.61591(17) 0.0182(3) Uani 1 1 d . . .
H7A H 0.1001 0.2357 0.5255 0.022 Uiso 1 1 calc R . .
C8 C 0.22930(12) 0.21255(12) 0.56630(18) 0.0176(3) Uani 1 1 d . . .
H8A H 0.2686 0.2577 0.4775 0.021 Uiso 1 1 calc R . .
C9 C 0.31167(12) 0.22813(11) 0.68811(17) 0.0180(3) Uani 1 1 d . . .
H9A H 0.2744 0.2046 0.7871 0.022 Uiso 1 1 calc R . .
C10 C 0.37093(15) 0.16859(13) 0.6563(2) 0.0239(3) Uani 1 1 d . . .
H10A H 0.3291 0.0931 0.6409 0.029 Uiso 1 1 calc R . .
C11 C 0.47610(16) 0.21300(16) 0.6480(2) 0.0313(4) Uani 1 1 d . . .
H11A H 0.5206 0.2883 0.6627 0.038 Uiso 1 1 calc R . .
H11B H 0.5076 0.1698 0.6273 0.038 Uiso 1 1 calc R . .

loop_
_atom_site_aniso_label
_atom_site_aniso_U_11
_atom_site_aniso_U_22
_atom_site_aniso_U_33
_atom_site_aniso_U_23
_atom_site_aniso_U_13
_atom_site_aniso_U_12
O1 0.0318(6) 0.0234(5) 0.0236(6) -0.0013(4) -0.0047(5) 0.0148(5)
O2 0.0196(5) 0.0144(4) 0.0204(5) -0.0008(4) 0.0002(4) 0.0071(4)
O3 0.0348(6) 0.0148(5) 0.0178(5) -0.0023(4) -0.0026(5) 0.0072(4)
O4 0.0173(5) 0.0228(5) 0.0191(5) 0.0017(4) 0.0007(4) 0.0027(4)
C1 0.0167(6) 0.0182(6) 0.0247(7) -0.0025(6) -0.0048(5) 0.0108(5)
C2 0.0173(6) 0.0165(6) 0.0323(8) -0.0024(6) -0.0037(6) 0.0070(5)
C3 0.0226(7) 0.0154(6) 0.0275(8) -0.0004(6) -0.0003(6) 0.0103(5)
C4 0.0233(7) 0.0180(6) 0.0258(7) 0.0043(6) 0.0023(6) 0.0128(6)
C5 0.0231(7) 0.0209(7) 0.0219(7) 0.0027(6) 0.0008(6) 0.0146(6)
C6 0.0175(6) 0.0206(6) 0.0213(7) -0.0001(5) 0.0000(5) 0.0098(5)
C7 0.0162(6) 0.0182(6) 0.0164(6) 0.0010(5) -0.0012(5) 0.0056(5)
C8 0.0201(6) 0.0139(6) 0.0157(6) 0.0001(5) 0.0000(5) 0.0063(5)
C9 0.0203(6) 0.0133(5) 0.0190(7) 0.0003(5) -0.0003(5) 0.0074(5)
C10 0.0300(8) 0.0187(7) 0.0265(8) -0.0002(6) -0.0013(6) 0.0149(6)
C11 0.0323(9) 0.0299(8) 0.0392(11) 0.0024(8) 0.0053(8) 0.0211(8)

loop_
_atom_type_symbol
_atom_type_description
_atom_type_scat_dispersion_real
_atom_type_scat_dispersion_imag
_atom_type_scat_source
C C 0.0033 0.0016 'International Tables Vol C Tables 4.2.6.8 and 6.1.1.4'
H H 0.0000 0.0000 'International Tables Vol C Tables 4.2.6.8 and 6.1.1.4'
O O 0.0106 0.0060 'International Tables Vol C Tables 4.2.6.8 and 6.1.1.4'

loop_
_geom_angle_atom_site_label_1
_geom_angle_atom_site_label_2
_geom_angle_atom_site_label_3
_geom_angle
_geom_angle_site_symmetry_1
_geom_angle_site_symmetry_3
_geom_angle_publ_flag
C1 O2 C9 118.69(12) . . ?
C8 O3 H3 109.5 . . ?
C7 O4 H4 109.5 . . ?
O1 C1 O2 124.26(13) . . ?
O1 C1 C2 124.82(15) . . ?
O2 C1 C2 110.79(14) . . ?
C1 C2 C3 108.68(13) . . ?
C1 C2 H2A 110.0 . . ?
C3 C2 H2A 110.0 . . ?
C1 C2 H2B 110.0 . . ?
C3 C2 H2B 110.0 . . ?
H2A C2 H2B 108.3 . . ?
C4 C3 C2 113.21(14) . . ?
C4 C3 H3A 108.9 . . ?
C2 C3 H3A 108.9 . . ?
C4 C3 H3B 108.9 . . ?
C2 C3 H3B 108.9 . . ?
H3A C3 H3B 107.7 . . ?
C5 C4 C3 126.13(15) . . ?
C5 C4 H4A 116.9 . . ?
C3 C4 H4A 116.9 . . ?
C4 C5 C6 126.72(16) . . ?
C4 C5 H5A 116.6 . . ?
C6 C5 H5A 116.6 . . ?
C5 C6 C7 112.56(13) . . ?
C5 C6 H6A 109.1 . . ?
C7 C6 H6A 109.1 . . ?
C5 C6 H6B 109.1 . . ?
C7 C6 H6B 109.1 . . ?
H6A C6 H6B 107.8 . . ?
O4 C7 C6 108.18(13) . . ?
O4 C7 C8 109.34(12) . . ?
C6 C7 C8 116.58(12) . . ?
O4 C7 H7A 107.5 . . ?
C6 C7 H7A 107.5 . . ?
C8 C7 H7A 107.5 . . ?
O3 C8 C9 108.21(12) . . ?
O3 C8 C7 107.35(12) . . ?
C9 C8 C7 114.54(13) . . ?
O3 C8 H8A 108.9 . . ?
C9 C8 H8A 108.9 . . ?
C7 C8 H8A 108.9 . . ?
O2 C9 C10 109.21(12) . . ?
O2 C9 C8 105.74(11) . . ?
C10 C9 C8 113.30(13) . . ?
O2 C9 H9A 109.5 . . ?
C10 C9 H9A 109.5 . . ?
C8 C9 H9A 109.5 . . ?
C11 C10 C9 125.01(15) . . ?
C11 C10 H10A 117.5 . . ?
C9 C10 H10A 117.5 . . ?
C10 C11 H11A 120.0 . . ?
C10 C11 H11B 120.0 . . ?
H11A C11 H11B 120.0 . . ?

loop_
_geom_bond_atom_site_label_1
_geom_bond_atom_site_label_2
_geom_bond_distance
_geom_bond_site_symmetry_2
_geom_bond_publ_flag
O1 C1 1.202(2) . ?
O2 C1 1.348(2) . ?
O2 C9 1.4437(17) . ?
O3 C8 1.4250(18) . ?
O3 H3 0.8400 . ?
O4 C7 1.4345(19) . ?
O4 H4 0.8400 . ?
C1 C2 1.504(2) . ?
C2 C3 1.547(2) . ?
C2 H2A 0.9900 . ?
C2 H2B 0.9900 . ?
C3 C4 1.501(2) . ?
C3 H3A 0.9900 . ?
C3 H3B 0.9900 . ?
C4 C5 1.331(2) . ?
C4 H4A 0.9500 . ?
C5 C6 1.503(2) . ?
C5 H5A 0.9500 . ?
C6 C7 1.528(2) . ?
C6 H6A 0.9900 . ?
C6 H6B 0.9900 . ?
C7 C8 1.539(2) . ?
C7 H7A 1.0000 . ?
C8 C9 1.537(2) . ?
C8 H8A 1.0000 . ?
C9 C10 1.503(2) . ?
C9 H9A 1.0000 . ?
C10 C11 1.314(3) . ?
C10 H10A 0.9500 . ?
C11 H11A 0.9500 . ?
C11 H11B 0.9500 . ?

loop_
_geom_torsion_atom_site_label_1
_geom_torsion_atom_site_label_2
_geom_torsion_atom_site_label_3
_geom_torsion_atom_site_label_4
_geom_torsion
_geom_torsion_site_symmetry_1
_geom_torsion_site_symmetry_2
_geom_torsion_site_symmetry_3
_geom_torsion_site_symmetry_4
_geom_torsion_publ_flag
C9 O2 C1 O1 5.3(2) . . . . ?
C9 O2 C1 C2 -170.70(12) . . . . ?
O1 C1 C2 C3 -93.51(19) . . . . ?
O2 C1 C2 C3 82.51(16) . . . . ?
C1 C2 C3 C4 -72.96(18) . . . . ?
C2 C3 C4 C5 90.84(19) . . . . ?
C3 C4 C5 C6 0.6(3) . . . . ?
C4 C5 C6 C7 -136.91(16) . . . . ?
C5 C6 C7 O4 -179.52(12) . . . . ?
C5 C6 C7 C8 56.83(18) . . . . ?
O4 C7 C8 O3 50.19(16) . . . . ?
C6 C7 C8 O3 173.24(13) . . . . ?
O4 C7 C8 C9 -69.98(16) . . . . ?
C6 C7 C8 C9 53.07(18) . . . . ?
C1 O2 C9 C10 -106.59(14) . . . . ?
C1 O2 C9 C8 131.18(13) . . . . ?
O3 C8 C9 O2 161.44(12) . . . . ?
C7 C8 C9 O2 -78.86(15) . . . . ?
O3 C8 C9 C10 41.86(17) . . . . ?
C7 C8 C9 C10 161.56(12) . . . . ?
O2 C9 C10 C11 6.0(2) . . . . ?
C8 C9 C10 C11 123.6(2) . . . . ?

loop_
_cod_related_entry_id
_cod_related_entry_database
_cod_related_entry_code
1 ChemSpider 30653410
